data_1524176
loop_
_publ_author_name
'Bushnell, G.W.'
'Moss, K.C.'

_publ_section_title
;
 The crystal structure of cesium oxotetrafluorovanadate(V)
;
_journal_name_full 'Canadian Journal of Chemistry'
_journal_page_first 3700
_journal_page_last 3705
_journal_volume 50
_journal_year 1972
_chemical_formula_sum 'Cs F4 O V'
_chemical_name_systematic 'Cs V O F4'
_space_group_IT_number 62
_symmetry_space_group_name_Hall '-P 2ac 2n'
_symmetry_space_group_name_H-M 'P n m a'
_cell_angle_alpha 90
_cell_angle_beta 90
_cell_angle_gamma 90
_cell_formula_units_Z 4
_cell_length_a 5.484
_cell_length_b 6.342
_cell_length_c 14.034
_cell_volume 488.096
_citation_journal_id_ASTM CJCHAG
_cod_data_source_file Bushnell_CJCHAG_1972_1545.cif
_cod_data_source_block Cs1F4O1V1
_cod_original_cell_volume 488.0959
_cod_original_formula_sum 'Cs1 F4 O1 V1'
_cod_database_code 1524176

loop_
_symmetry_equiv_pos_as_xyz
x,y,z
-x+1/2,-y,z+1/2
x+1/2,-y+1/2,-z+1/2
-x,y+1/2,-z
-x,-y,-z
x-1/2,y,-z-1/2
-x-1/2,y-1/2,z-1/2
x,-y-1/2,z

loop_
_atom_site_label
_atom_site_type_symbol
_atom_site_fract_x
_atom_site_fract_y
_atom_site_fract_z
_atom_site_occupancy
_atom_site_U_iso_or_equiv
F1 F-1 0.5453 -0.0264 0.1639 1 0.0
F3 F-1 0.7918 0.25 0.074 1 0.0
F2 F-1 0.3163 0.25 0.2426 1 0.0
O1 O-2 0.3225 0.25 0.0634 1 0.0
Cs1 Cs+1 0.0371 0.75 0.1306 1 0.0
V1 V+5 0.5166 0.25 0.1416 1 0.0
